data_1559916
loop_
_publ_author_name
'Setifi, Zouaoui'
'Geiger, David'
'Jelsch, Christian'
'Maris, Thierry'
'Glidewell, Christopher'
'Mirzaei, Masoud'
'Arefian, Mina'
'Setifi, Fatima'

_publ_section_title
;
 The first Fe(II) complex bearing end-to-end dicyanamide as a double
 bridging ligand: Crystallography study and Hirshfeld surface analysis;
 completed with a CSD survey
;
_journal_name_full 'Journal of Molecular Structure'
_journal_page_first 697
_journal_page_last 706
_journal_paper_doi 10.1016/j.molstruc.2018.07.049
_journal_volume 1173
_journal_year 2018
_chemical_formula_moiety 'C16 H12 Fe N8'
_chemical_formula_sum 'C16 H12 Fe N8'
_chemical_formula_weight 372.19
_chemical_name_systematic
;
catena-poly[(5,5'-dimethyl-2,2'-
bipyridine)bis(dicyanamido)ion(II)]
;
_space_group_crystal_system monoclinic
_space_group_IT_number 15
_space_group_name_Hall '-C 2yc'
_space_group_name_H-M_alt 'C 1 2/c 1'
_atom_sites_solution_hydrogens geom
_audit_creation_method SHELXL-2014
_cell_angle_alpha 90.000
_cell_angle_beta 96.413(5)
_cell_angle_gamma 90.000
_cell_formula_units_Z 4
_cell_length_a 7.427(5)
_cell_length_b 16.682(5)
_cell_length_c 13.601(5)
_cell_measurement_reflns_used 2452
_cell_measurement_temperature 293(2)
_cell_measurement_theta_max 30.112
_cell_measurement_theta_min 2.870
_cell_volume 1674.6(14)
_computing_cell_refinement 'APEX2 and SAINT (Bruker, 2009)'
_computing_data_collection 'APEX2 (Bruker, 2009)'
_computing_data_reduction 'SAINT (Bruker, 2009)'
_computing_molecular_graphics 'PLATON (Spek, 2009)'
_computing_publication_material 'SHELXL-2014 and PLATON'
_computing_structure_refinement 'SHELXL-2014 (Sheldrick,2015)'
_computing_structure_solution 'SHELXS-97 (Sheldrick, 1990)'
_diffrn_ambient_temperature 293(2)
_diffrn_measured_fraction_theta_full 0.997
_diffrn_measured_fraction_theta_max 0.990
_diffrn_measurement_device_type 'Bruker Kappa APEX2'
_diffrn_measurement_method '\f and \w scans'
_diffrn_radiation_type MoK\a
_diffrn_radiation_wavelength 0.71073
_diffrn_reflns_av_R_equivalents 0.0272
_diffrn_reflns_av_unetI/netI 0.0239
_diffrn_reflns_Laue_measured_fraction_full 0.997
_diffrn_reflns_Laue_measured_fraction_max 0.990
_diffrn_reflns_limit_h_max 7
_diffrn_reflns_limit_h_min -10
_diffrn_reflns_limit_k_max 23
_diffrn_reflns_limit_k_min -23
_diffrn_reflns_limit_l_max 19
_diffrn_reflns_limit_l_min -19
_diffrn_reflns_number 9653
_diffrn_reflns_point_group_measured_fraction_full 0.997
_diffrn_reflns_point_group_measured_fraction_max 0.990
_diffrn_reflns_theta_full 25.242
_diffrn_reflns_theta_max 30.112
_diffrn_reflns_theta_min 2.870
_diffrn_source 'fine focus sealed tube'
_diffrn_standards_decay_% 0
_diffrn_standards_interval_count 0
_diffrn_standards_interval_time 0
_diffrn_standards_number 0
_exptl_absorpt_coefficient_mu 0.917
_exptl_absorpt_correction_T_max 0.902
_exptl_absorpt_correction_T_min 0.832
_exptl_absorpt_correction_type multi-scan
_exptl_absorpt_process_details '(SADABS; Sheldrick, 2003)'
_exptl_crystal_colour orange
_exptl_crystal_density_diffrn 1.476
_exptl_crystal_description plate
_exptl_crystal_F_000 760
_exptl_crystal_size_max 0.347
_exptl_crystal_size_mid 0.203
_exptl_crystal_size_min 0.112
_refine_diff_density_max 0.357
_refine_diff_density_min -0.205
_refine_diff_density_rms 0.046
_refine_ls_extinction_coef .
_refine_ls_extinction_method none
_refine_ls_goodness_of_fit_ref 1.050
_refine_ls_hydrogen_treatment constr
_refine_ls_matrix_type full
_refine_ls_number_parameters 115
_refine_ls_number_reflns 2452
_refine_ls_number_restraints 0
_refine_ls_restrained_S_all 1.050
_refine_ls_R_factor_all 0.0460
_refine_ls_R_factor_gt 0.0325
_refine_ls_shift/su_max 0.002
_refine_ls_shift/su_mean 0.000
_refine_ls_structure_factor_coef Fsqd
_refine_ls_weighting_details 'w=1/[\s^2^(Fo^2^)+(0.0484P)^2^+0.5429P] where P=(Fo^2^+2Fc^2^)/3'
_refine_ls_weighting_scheme calc
_refine_ls_wR_factor_gt 0.0870
_refine_ls_wR_factor_ref 0.0938
_reflns_Friedel_coverage 0.000
_reflns_Friedel_fraction_full .
_reflns_Friedel_fraction_max .
_reflns_number_gt 1928
_reflns_number_total 2452
_reflns_threshold_expression 'I > 2\s(I)'
_cod_data_source_file sf112cg_v02.cif
_cod_data_source_block sf112cg
_cod_original_sg_symbol_H-M 'C 2/c'
_cod_database_code 1559916

loop_
_space_group_symop_id
_space_group_symop_operation_xyz
1 'x, y, z'
2 '-x, y, -z+1/2'
3 'x+1/2, y+1/2, z'
4 '-x+1/2, y+1/2, -z+1/2'
5 '-x, -y, -z'
6 'x, -y, z-1/2'
7 '-x+1/2, -y+1/2, -z'
8 'x+1/2, -y+1/2, z-1/2'

loop_
_atom_site_label
_atom_site_type_symbol
_atom_site_fract_x
_atom_site_fract_y
_atom_site_fract_z
_atom_site_U_iso_or_equiv
_atom_site_adp_type
_atom_site_occupancy
_atom_site_site_symmetry_order
_atom_site_calc_flag
_atom_site_refinement_flags_posn
_atom_site_refinement_flags_adp
_atom_site_refinement_flags_occupancy
_atom_site_disorder_assembly
_atom_site_disorder_group
Fe1 Fe 0.5000 0.59347(2) 0.2500 0.04308(13) Uani 1 2 d S T P . .
N11 N 0.64553(19) 0.69926(7) 0.20073(9) 0.0416(3) Uani 1 1 d . . . . .
C12 C 0.5796(2) 0.77180(8) 0.22228(10) 0.0386(3) Uani 1 1 d . . . . .
C13 C 0.6604(2) 0.84187(10) 0.19337(13) 0.0490(4) Uani 1 1 d . . . . .
H13 H 0.6133 0.8916 0.2081 0.059 Uiso 1 1 calc R U . . .
C14 C 0.8100(2) 0.83722(11) 0.14307(14) 0.0541(4) Uani 1 1 d . . . . .
H14 H 0.8649 0.8840 0.1241 0.065 Uiso 1 1 calc R U . . .
C15 C 0.8796(2) 0.76356(10) 0.12043(12) 0.0476(4) Uani 1 1 d . . . . .
C16 C 0.7915(2) 0.69677(10) 0.15146(12) 0.0467(4) Uani 1 1 d . . . . .
H16 H 0.8369 0.6467 0.1371 0.056 Uiso 1 1 calc R U . . .
C17 C 1.0420(3) 0.75527(13) 0.06491(15) 0.0630(5) Uani 1 1 d . . . . .
H17A H 1.1492 0.7696 0.1074 0.095 Uiso 1 1 calc R U . . .
H17B H 1.0292 0.7901 0.0084 0.095 Uiso 1 1 calc R U . . .
H17C H 1.0518 0.7008 0.0434 0.095 Uiso 1 1 calc R U . . .
N21 N 0.3361(3) 0.51266(9) 0.32251(11) 0.0584(4) Uani 1 1 d . . . . .
C22 C 0.2704(2) 0.48270(10) 0.38476(11) 0.0463(4) Uani 1 1 d . . . . .
N23 N 0.1812(2) 0.44693(14) 0.44838(12) 0.0779(6) Uani 1 1 d . . . . .
C24 C 0.2587(2) 0.43284(11) 0.53736(12) 0.0498(4) Uani 1 1 d . . . . .
N25 N 0.3141(3) 0.41611(9) 0.61594(11) 0.0596(4) Uani 1 1 d . . . . .

loop_
_atom_site_aniso_label
_atom_site_aniso_U_11
_atom_site_aniso_U_22
_atom_site_aniso_U_33
_atom_site_aniso_U_23
_atom_site_aniso_U_13
_atom_site_aniso_U_12
Fe1 0.0753(3) 0.02959(16) 0.02557(16) 0.000 0.01113(14) 0.000
N11 0.0613(8) 0.0328(6) 0.0311(6) 0.0036(5) 0.0079(5) 0.0022(5)
C12 0.0530(8) 0.0320(7) 0.0292(6) 0.0011(5) -0.0027(6) -0.0006(6)
C13 0.0589(10) 0.0335(7) 0.0537(10) 0.0015(7) 0.0029(8) -0.0017(7)
C14 0.0563(10) 0.0445(9) 0.0609(11) 0.0102(8) 0.0037(8) -0.0101(7)
C15 0.0487(9) 0.0523(9) 0.0405(8) 0.0094(7) -0.0009(7) -0.0001(7)
C16 0.0627(10) 0.0396(8) 0.0384(8) 0.0042(6) 0.0087(7) 0.0049(7)
C17 0.0535(10) 0.0707(12) 0.0665(12) 0.0148(10) 0.0136(9) 0.0020(9)
N21 0.0900(11) 0.0451(8) 0.0407(7) 0.0049(6) 0.0095(7) -0.0115(8)
C22 0.0605(9) 0.0431(8) 0.0337(7) 0.0010(6) -0.0024(7) -0.0055(7)
N23 0.0635(10) 0.1210(17) 0.0466(9) 0.0268(10) -0.0051(8) -0.0304(10)
C24 0.0592(10) 0.0511(9) 0.0396(9) 0.0039(7) 0.0085(7) -0.0129(8)
N25 0.0877(12) 0.0553(9) 0.0350(8) 0.0038(6) 0.0036(8) -0.0094(8)

loop_
_atom_type_symbol
_atom_type_description
_atom_type_scat_dispersion_real
_atom_type_scat_dispersion_imag
_atom_type_scat_source
C C 0.0033 0.0016 'International Tables Vol C Tables 4.2.6.8 and 6.1.1.4'
H H 0.0000 0.0000 'International Tables Vol C Tables 4.2.6.8 and 6.1.1.4'
N N 0.0061 0.0033 'International Tables Vol C Tables 4.2.6.8 and 6.1.1.4'
Fe Fe 0.3463 0.8444 'International Tables Vol C Tables 4.2.6.8 and 6.1.1.4'

loop_
_geom_angle_atom_site_label_1
_geom_angle_atom_site_label_2
_geom_angle_atom_site_label_3
_geom_angle
_geom_angle_site_symmetry_1
_geom_angle_site_symmetry_3
N21 Fe1 N21 101.51(10) 2_655 .
N21 Fe1 N25 84.68(7) 2_655 6_565
N21 Fe1 N25 89.97(7) . 6_565
N21 Fe1 N25 89.97(7) 2_655 5_666
N21 Fe1 N25 84.68(7) . 5_666
N25 Fe1 N25 171.55(8) 6_565 5_666
N21 Fe1 N11 92.34(6) 2_655 .
N21 Fe1 N11 165.62(6) . .
N25 Fe1 N11 95.21(6) 6_565 .
N25 Fe1 N11 91.53(6) 5_666 .
N21 Fe1 N11 165.62(6) 2_655 2_655
N21 Fe1 N11 92.34(6) . 2_655
N25 Fe1 N11 91.53(6) 6_565 2_655
N25 Fe1 N11 95.21(6) 5_666 2_655
N11 Fe1 N11 74.16(8) . 2_655
C16 N11 C12 118.09(13) . .
C16 N11 Fe1 125.30(10) . .
C12 N11 Fe1 116.61(11) . .
N11 C12 C13 120.89(15) . .
N11 C12 C12 116.30(9) . 2_655
C13 C12 C12 122.81(10) . 2_655
C14 C13 C12 119.56(16) . .
C14 C13 H13 120.2 . .
C12 C13 H13 120.2 . .
C13 C14 C15 120.41(16) . .
C13 C14 H14 119.8 . .
C15 C14 H14 119.8 . .
C14 C15 C16 116.58(16) . .
C14 C15 C17 122.46(16) . .
C16 C15 C17 120.96(17) . .
N11 C16 C15 124.47(15) . .
N11 C16 H16 117.8 . .
C15 C16 H16 117.8 . .
C15 C17 H17A 109.5 . .
C15 C17 H17B 109.5 . .
H17A C17 H17B 109.5 . .
C15 C17 H17C 109.5 . .
H17A C17 H17C 109.5 . .
H17B C17 H17C 109.5 . .
C22 N21 Fe1 159.40(15) . .
N21 C22 N23 173.79(19) . .
C22 N23 C24 119.94(17) . .
N25 C24 N23 174.0(2) . .
C24 N25 Fe1 159.97(16) . 5_666

loop_
_geom_bond_atom_site_label_1
_geom_bond_atom_site_label_2
_geom_bond_distance
_geom_bond_site_symmetry_2
Fe1 N21 2.1307(17) 2_655
Fe1 N21 2.1308(17) .
Fe1 N25 2.1666(18) 6_565
Fe1 N25 2.1666(18) 5_666
Fe1 N11 2.2122(14) .
Fe1 N11 2.2123(14) 2_655
N11 C16 1.338(2) .
N11 C12 1.3500(19) .
C12 C13 1.391(2) .
C12 C12 1.471(3) 2_655
C13 C14 1.370(3) .
C13 H13 0.9300 .
C14 C15 1.381(3) .
C14 H14 0.9300 .
C15 C16 1.382(2) .
C15 C17 1.499(3) .
C16 H16 0.9300 .
C17 H17A 0.9600 .
C17 H17B 0.9600 .
C17 H17C 0.9600 .
N21 C22 1.139(2) .
C22 N23 1.293(2) .
N23 C24 1.302(2) .
C24 N25 1.136(2) .
N25 Fe1 2.1666(18) 5_666

loop_
_geom_torsion_atom_site_label_1
_geom_torsion_atom_site_label_2
_geom_torsion_atom_site_label_3
_geom_torsion_atom_site_label_4
_geom_torsion
_geom_torsion_site_symmetry_1
_geom_torsion_site_symmetry_2
_geom_torsion_site_symmetry_3
_geom_torsion_site_symmetry_4
C16 N11 C12 C13 0.5(2) . . . .
Fe1 N11 C12 C13 -179.23(11) . . . .
C16 N11 C12 C12 -179.18(15) . . . 2_655
Fe1 N11 C12 C12 1.1(2) . . . 2_655
N11 C12 C13 C14 -0.5(2) . . . .
C12 C12 C13 C14 179.08(17) 2_655 . . .
C12 C13 C14 C15 0.5(3) . . . .
C13 C14 C15 C16 -0.3(2) . . . .
C13 C14 C15 C17 179.54(17) . . . .
C12 N11 C16 C15 -0.3(2) . . . .
Fe1 N11 C16 C15 179.33(12) . . . .
C14 C15 C16 N11 0.3(2) . . . .
C17 C15 C16 N11 -179.60(16) . . . .
